data_7244850
loop_
_publ_author_name
'Pizzi, Andrea'
'Calabrese, Miriam'
'Daolio, Andrea'
'Ursini, Maurizio'
'Frontera, Antonio'
'Resnati, Giuseppe'

_publ_section_title
;
 Expanding the toolbox of coinage bond: Adducts involving new gold(III)
 derivatives and bioactive molecules
;
_journal_name_full CrystEngComm
_journal_paper_doi 10.1039/D2CE00446A
_journal_year 2022
_chemical_formula_moiety 'C5 H4 Au Cl3 F N'
_chemical_formula_sum 'C5 H4 Au Cl3 F N O0'
_chemical_formula_weight 400.41
_space_group_crystal_system monoclinic
_space_group_IT_number 14
_space_group_name_Hall '-P 2yn'
_space_group_name_H-M_alt 'P 1 21/n 1'
_atom_sites_solution_hydrogens geom
_audit_creation_date 2021-06-18
_audit_creation_method
;
Olex2 1.3
(compiled 2020.11.12 svn.r5f609507 for OlexSys, GUI svn.r6272)
;
_audit_update_record
;
2022-01-27 deposited with the CCDC.	2022-04-22 downloaded from the CCDC.
;
_cell_angle_alpha 90
_cell_angle_beta 94.540(8)
_cell_angle_gamma 90
_cell_formula_units_Z 4
_cell_length_a 6.6793(11)
_cell_length_b 8.2420(13)
_cell_length_c 16.356(3)
_cell_measurement_reflns_used 4525
_cell_measurement_temperature 296(2)
_cell_measurement_theta_max 27.03
_cell_measurement_theta_min 2.95
_cell_volume 897.6(3)
_computing_cell_refinement 'Bruker SAINT'
_computing_data_collection 'Bruker APEX2'
_computing_data_reduction 'Bruker SAINT'
_computing_molecular_graphics 'Olex2 1.3 (Dolomanov et al., 2009)'
_computing_publication_material 'Olex2 1.3 (Dolomanov et al., 2009)'
_computing_structure_refinement 'SHELXL-2018/3 (Sheldrick, 2018)'
_computing_structure_solution 'SHELXS-97 (Sheldrick, 2008)'
_diffrn_ambient_temperature 296(2)
_diffrn_measured_fraction_theta_full 0.995
_diffrn_measured_fraction_theta_max 0.981
_diffrn_measurement_device_type 'Bruker APEX-II CCD'
_diffrn_measurement_method '\f and \w scans'
_diffrn_radiation_type MoK\a
_diffrn_radiation_wavelength 0.71073
_diffrn_reflns_av_R_equivalents 0.0781
_diffrn_reflns_av_unetI/netI 0.0791
_diffrn_reflns_Laue_measured_fraction_full 0.995
_diffrn_reflns_Laue_measured_fraction_max 0.981
_diffrn_reflns_limit_h_max 12
_diffrn_reflns_limit_h_min -10
_diffrn_reflns_limit_k_max 14
_diffrn_reflns_limit_k_min -15
_diffrn_reflns_limit_l_max 30
_diffrn_reflns_limit_l_min -31
_diffrn_reflns_number 23205
_diffrn_reflns_point_group_measured_fraction_full 0.995
_diffrn_reflns_point_group_measured_fraction_max 0.981
_diffrn_reflns_theta_full 25.242
_diffrn_reflns_theta_max 43.090
_diffrn_reflns_theta_min 3.212
_diffrn_source 'sealed tube'
_exptl_absorpt_coefficient_mu 17.230
_exptl_absorpt_correction_T_max 0.7466
_exptl_absorpt_correction_T_min 0.5266
_exptl_absorpt_correction_type multi-scan
_exptl_absorpt_process_details 'Bruker (2001). SADABS. Bruker AXS Inc., Madison, Wisconsin, USA.'
_exptl_crystal_colour gold
_exptl_crystal_density_diffrn 2.963
_exptl_crystal_description block
_exptl_crystal_F_000 720
_exptl_crystal_size_max 0.2
_exptl_crystal_size_mid 0.08
_exptl_crystal_size_min 0.08
_exptl_transmission_factor_max 0.7484
_exptl_transmission_factor_min 0.2573
_refine_diff_density_max 6.881
_refine_diff_density_min -5.906
_refine_diff_density_rms 0.440
_refine_ls_extinction_coef 0.0137(10)
_refine_ls_extinction_expression Fc^*^=kFc[1+0.001xFc^2^\l^3^/sin(2\q)]^-1/4^
_refine_ls_extinction_method 'SHELXL-2018/3 (Sheldrick 2018)'
_refine_ls_goodness_of_fit_ref 1.047
_refine_ls_hydrogen_treatment constr
_refine_ls_matrix_type full
_refine_ls_number_parameters 101
_refine_ls_number_reflns 6546
_refine_ls_number_restraints 0
_refine_ls_restrained_S_all 1.047
_refine_ls_R_factor_all 0.1078
_refine_ls_R_factor_gt 0.0637
_refine_ls_shift/su_max 0.001
_refine_ls_shift/su_mean 0.000
_refine_ls_structure_factor_coef Fsqd
_refine_ls_weighting_details 'w=1/[\s^2^(Fo^2^)+(0.0996P)^2^] where P=(Fo^2^+2Fc^2^)/3'
_refine_ls_weighting_scheme calc
_refine_ls_wR_factor_gt 0.1581
_refine_ls_wR_factor_ref 0.1795
_reflns_Friedel_coverage 0.000
_reflns_number_gt 4237
_reflns_number_total 6546
_reflns_threshold_expression 'I > 2\s(I)'
_cod_data_source_file d2ce00446a2.cif
_cod_data_source_block T1_CCDC4
_cod_database_code 7244850
_shelx_shelxl_version_number 2018/3
_shelx_space_group_comment
;
The symmetry employed for this shelxl refinement is uniquely defined
by the following loop, which should always be used as a source of
symmetry information in preference to the above space-group names.
They are only intended as comments.
;
_shelx_estimated_absorpt_t_max 0.339
_shelx_estimated_absorpt_t_min 0.130
_olex2_refinement_description
;
1.a Aromatic/amide H refined with riding coordinates:
 C5(H5), C3(H3), C2(H2), C1(H1)
;
_olex2_submission_special_instructions 'No special instructions were received'

loop_
_space_group_symop_operation_xyz
'x, y, z'
'-x+1/2, y+1/2, -z+1/2'
'-x, -y, -z'
'x-1/2, -y-1/2, z-1/2'

loop_
_atom_site_label
_atom_site_type_symbol
_atom_site_fract_x
_atom_site_fract_y
_atom_site_fract_z
_atom_site_U_iso_or_equiv
_atom_site_adp_type
_atom_site_occupancy
_atom_site_site_symmetry_order
_atom_site_calc_flag
_atom_site_refinement_flags_posn
_atom_site_refinement_flags_adp
_atom_site_refinement_flags_occupancy
_atom_site_disorder_assembly
_atom_site_disorder_group
Au1 Au 0.48604(3) 0.92232(2) 0.24156(2) 0.02516(9) Uani 1 1 d . . . . .
Cl2 Cl 0.5186(3) 0.9945(2) 0.11026(11) 0.0417(4) Uani 1 1 d . . . . .
Cl3 Cl 0.2049(3) 0.7797(2) 0.20102(12) 0.0487(4) Uani 1 1 d . . . . .
Cl1 Cl 0.7684(3) 1.0633(2) 0.28463(15) 0.0436(4) Uani 1 1 d . . . . .
N1 N 0.4507(7) 0.8548(5) 0.3593(3) 0.0280(9) Uani 1 1 d . . . . .
C5 C 0.2735(8) 0.8763(7) 0.3904(4) 0.0330(11) Uani 1 1 d . . . . .
H5 H 0.167939 0.925692 0.359238 0.040 Uiso 1 1 calc R U . . .
C3 C 0.4007(12) 0.7553(8) 0.5173(5) 0.0394(13) Uani 1 1 d . . . . .
H3 H 0.382927 0.723481 0.570826 0.047 Uiso 1 1 calc R U . . .
C2 C 0.5828(12) 0.7339(9) 0.4837(5) 0.0444(15) Uani 1 1 d . . . . .
H2 H 0.690062 0.685568 0.514277 0.053 Uiso 1 1 calc R U . . .
C1 C 0.6040(10) 0.7853(8) 0.4039(5) 0.0379(13) Uani 1 1 d . . . . .
H1 H 0.726241 0.771140 0.381285 0.045 Uiso 1 1 calc R U . . .
C4 C 0.2487(9) 0.8245(7) 0.4691(5) 0.0347(12) Uani 1 1 d . . . . .
F1 F 0.0688(7) 0.8472(6) 0.4976(4) 0.0539(13) Uani 1 1 d . . . . .

loop_
_atom_site_aniso_label
_atom_site_aniso_U_11
_atom_site_aniso_U_22
_atom_site_aniso_U_33
_atom_site_aniso_U_23
_atom_site_aniso_U_13
_atom_site_aniso_U_12
Au1 0.02914(12) 0.02532(11) 0.02054(12) -0.00007(5) -0.00107(8) -0.00049(5)
Cl2 0.0537(9) 0.0464(8) 0.0251(8) 0.0039(6) 0.0039(7) -0.0061(6)
Cl3 0.0509(9) 0.0575(9) 0.0353(10) 0.0022(7) -0.0114(7) -0.0246(7)
Cl1 0.0365(8) 0.0480(8) 0.0449(12) 0.0032(7) -0.0046(7) -0.0125(6)
N1 0.0295(19) 0.0280(19) 0.025(2) 0.0015(15) -0.0043(17) 0.0024(15)
C5 0.028(2) 0.036(2) 0.035(3) 0.004(2) -0.001(2) 0.005(2)
C3 0.047(3) 0.047(3) 0.023(3) 0.006(2) -0.001(3) 0.000(3)
C2 0.044(3) 0.058(4) 0.029(4) 0.010(3) -0.005(3) 0.009(3)
C1 0.033(3) 0.051(3) 0.029(3) 0.009(3) -0.004(2) 0.007(2)
C4 0.034(3) 0.039(3) 0.031(3) 0.001(2) 0.006(2) 0.001(2)
F1 0.047(2) 0.066(3) 0.052(3) 0.009(2) 0.020(2) 0.008(2)

loop_
_atom_type_symbol
_atom_type_description
_atom_type_scat_dispersion_real
_atom_type_scat_dispersion_imag
_atom_type_scat_source
C C 0.0033 0.0016 'International Tables Vol C Tables 4.2.6.8 and 6.1.1.4'
H H 0.0000 0.0000 'International Tables Vol C Tables 4.2.6.8 and 6.1.1.4'
N N 0.0061 0.0033 'International Tables Vol C Tables 4.2.6.8 and 6.1.1.4'
F F 0.0171 0.0103 'International Tables Vol C Tables 4.2.6.8 and 6.1.1.4'
Cl Cl 0.1484 0.1585 'International Tables Vol C Tables 4.2.6.8 and 6.1.1.4'
Au Au -2.0133 8.8022 'International Tables Vol C Tables 4.2.6.8 and 6.1.1.4'
O O 0.0106 0.0060 'International Tables Vol C Tables 4.2.6.8 and 6.1.1.4'

loop_
_geom_angle_atom_site_label_1
_geom_angle_atom_site_label_2
_geom_angle_atom_site_label_3
_geom_angle
_geom_angle_site_symmetry_1
_geom_angle_site_symmetry_3
_geom_angle_publ_flag
Cl2 Au1 Cl3 89.91(7) . . ?
Cl2 Au1 Cl1 91.15(8) . . ?
Cl3 Au1 Cl1 178.92(8) . . ?
N1 Au1 Cl2 178.74(14) . . ?
N1 Au1 Cl3 88.83(14) . . ?
N1 Au1 Cl1 90.11(15) . . ?
C5 N1 Au1 119.7(4) . . ?
C5 N1 C1 120.7(6) . . ?
C1 N1 Au1 119.5(4) . . ?
N1 C5 C4 119.3(6) . . ?
C4 C3 C2 117.5(6) . . ?
C3 C2 C1 119.5(7) . . ?
N1 C1 C2 120.8(6) . . ?
C3 C4 C5 122.1(6) . . ?
F1 C4 C5 117.4(6) . . ?
F1 C4 C3 120.5(6) . . ?

loop_
_geom_bond_atom_site_label_1
_geom_bond_atom_site_label_2
_geom_bond_distance
_geom_bond_site_symmetry_2
_geom_bond_publ_flag
Au1 Cl2 2.2556(17) . ?
Au1 Cl3 2.2695(16) . ?
Au1 Cl1 2.2785(18) . ?
Au1 N1 2.035(5) . ?
N1 C5 1.337(7) . ?
N1 C1 1.339(8) . ?
C5 C4 1.379(10) . ?
C3 C2 1.386(11) . ?
C3 C4 1.361(10) . ?
C2 C1 1.390(10) . ?
C4 F1 1.336(7) . ?
